data_7026230
loop_
_publ_author_name
'Boutadla, Youcef'
'Davies, David L.'
'Al-Duaij, Omar'
'Fawcett, John'
'Jones, Rachel C.'
'Singh, Kuldip'

_publ_section_title
;
 Alkyne insertion into cyclometallated pyrazole and imine complexes of
 iridium, rhodium and ruthenium; relevance to catalytic formation of
 carbo- and heterocycles.
;
_journal_issue 43
_journal_name_full 'Dalton transactions (Cambridge, England : 2003)'
_journal_page_first 10447
_journal_page_last 10457
_journal_paper_doi 10.1039/c0dt00280a
_journal_volume 39
_journal_year 2010
_chemical_formula_moiety 'C25 H28 Cl Ir N2 O4'
_chemical_formula_sum 'C25 H28 Cl Ir N2 O4'
_chemical_formula_weight 648.14
_chemical_name_systematic
;
?
;
_space_group_IT_number 14
_symmetry_cell_setting monoclinic
_symmetry_space_group_name_Hall '-P 2yn'
_symmetry_space_group_name_H-M 'P 1 21/n 1'
_atom_sites_solution_hydrogens geom
_atom_sites_solution_primary direct
_atom_sites_solution_secondary difmap
_audit_creation_method SHELXL-97
_cell_angle_alpha 90.00
_cell_angle_beta 106.030(3)
_cell_angle_gamma 90.00
_cell_formula_units_Z 4
_cell_length_a 10.0222(18)
_cell_length_b 16.342(3)
_cell_length_c 15.312(3)
_cell_measurement_reflns_used 838
_cell_measurement_temperature 150(2)
_cell_measurement_theta_max 24.766
_cell_measurement_theta_min 2.829
_cell_volume 2410.3(8)
_computing_cell_refinement 'Bruker SMART'
_computing_data_collection 'Bruker SMART'
_computing_data_reduction 'Bruker SHELXTL'
_computing_molecular_graphics 'Bruker SHELXTL'
_computing_publication_material 'Bruker SHELXTL'
_computing_structure_refinement 'SHELXL-97 (Sheldrick, 1997)'
_computing_structure_solution 'SHELXS-97 (Sheldrick, 1990)'
_diffrn_ambient_temperature 150(2)
_diffrn_measured_fraction_theta_full 0.999
_diffrn_measured_fraction_theta_max 0.999
_diffrn_measurement_device_type 'Bruker Apex 2000 CCD area detector'
_diffrn_measurement_method 'phi and omega scans'
_diffrn_radiation_monochromator graphite
_diffrn_radiation_source 'fine-focus sealed tube'
_diffrn_radiation_type MoK\a
_diffrn_radiation_wavelength 0.71073
_diffrn_reflns_av_R_equivalents 0.0758
_diffrn_reflns_av_sigmaI/netI 0.0713
_diffrn_reflns_limit_h_max 12
_diffrn_reflns_limit_h_min -12
_diffrn_reflns_limit_k_max 20
_diffrn_reflns_limit_k_min -20
_diffrn_reflns_limit_l_max 19
_diffrn_reflns_limit_l_min -19
_diffrn_reflns_number 19930
_diffrn_reflns_theta_full 26.99
_diffrn_reflns_theta_max 26.99
_diffrn_reflns_theta_min 1.86
_exptl_absorpt_coefficient_mu 5.684
_exptl_absorpt_correction_T_max 0.801
_exptl_absorpt_correction_T_min 0.591
_exptl_absorpt_correction_type empirical
_exptl_absorpt_process_details
;
absorption correction based on 9529 reflections(SADABS);Rint 0.1073 before
correction and 0.0464 after.
;
_exptl_crystal_colour yellow
_exptl_crystal_density_diffrn 1.786
_exptl_crystal_density_method 'not measured'
_exptl_crystal_description block
_exptl_crystal_F_000 1272
_exptl_crystal_size_max 0.11
_exptl_crystal_size_mid 0.10
_exptl_crystal_size_min 0.07
_refine_diff_density_max 1.620
_refine_diff_density_min -1.507
_refine_diff_density_rms 0.187
_refine_ls_extinction_method none
_refine_ls_goodness_of_fit_ref 0.916
_refine_ls_hydrogen_treatment constr
_refine_ls_matrix_type full
_refine_ls_number_parameters 304
_refine_ls_number_reflns 5258
_refine_ls_number_restraints 0
_refine_ls_restrained_S_all 0.916
_refine_ls_R_factor_all 0.0488
_refine_ls_R_factor_gt 0.0358
_refine_ls_shift/su_max 0.001
_refine_ls_shift/su_mean 0.000
_refine_ls_structure_factor_coef Fsqd
_refine_ls_weighting_details 'calc w=1/[\s^2^(Fo^2^)+(0.0170P)^2^+0.0000P] where P=(Fo^2^+2Fc^2^)/3'
_refine_ls_weighting_scheme calc
_refine_ls_wR_factor_gt 0.0591
_refine_ls_wR_factor_ref 0.0625
_reflns_number_gt 4186
_reflns_number_total 5258
_reflns_threshold_expression >2sigma(I)
_cod_data_source_file c0dt00280a.txt
_cod_data_source_block 09074
_cod_depositor_comments
;
The following automatic conversions were performed:

'_symmetry_cell_setting' value 'Monoclinic' changed to 'monoclinic'
according to /home/saulius/struct/CIF-dictionaries/cif_core.dic
dictionary named 'cif_core.dic' version 2.4.2 from 2011-04-26.

Automatic conversion script
Id: cif_fix_values 1891 2012-01-12 08:04:46Z andrius 
;
_cod_original_cell_volume 2410.4(8)
_cod_original_sg_symbol_H-M P2(1)/n
_cod_database_code 7026230

loop_
_symmetry_equiv_pos_as_xyz
'x, y, z'
'-x+1/2, y+1/2, -z+1/2'
'-x, -y, -z'
'x-1/2, -y-1/2, z-1/2'

loop_
_atom_site_label
_atom_site_type_symbol
_atom_site_fract_x
_atom_site_fract_y
_atom_site_fract_z
_atom_site_U_iso_or_equiv
_atom_site_adp_type
_atom_site_occupancy
_atom_site_symmetry_multiplicity
_atom_site_calc_flag
_atom_site_refinement_flags
Ir1 Ir 0.326149(19) 0.802901(11) 0.212405(12) 0.01571(6) Uani 1 1 d .
Cl1 Cl 0.16288(12) 0.71104(7) 0.11376(8) 0.0237(3) Uani 1 1 d .
O1 O 0.4742(3) 0.62074(19) 0.1633(2) 0.0243(8) Uani 1 1 d .
O2 O 0.4250(3) 0.67883(19) 0.0246(2) 0.0227(8) Uani 1 1 d .
O3 O 0.7188(4) 0.8191(2) 0.0335(3) 0.0366(10) Uani 1 1 d .
O4 O 0.7167(3) 0.70508(19) 0.1137(2) 0.0223(8) Uani 1 1 d .
N1 N 0.2683(4) 0.8891(2) 0.1084(3) 0.0182(9) Uani 1 1 d .
N2 N 0.3556(4) 0.9438(2) 0.0840(2) 0.0157(9) Uani 1 1 d .
C1 C 0.4718(5) 0.7671(3) 0.1488(3) 0.0166(10) Uani 1 1 d .
C2 C 0.5750(5) 0.8134(3) 0.1346(3) 0.0171(10) Uani 1 1 d .
C3 C 0.5965(5) 0.9018(3) 0.1605(3) 0.0166(10) Uani 1 1 d .
C4 C 0.4950(5) 0.9613(3) 0.1378(3) 0.0161(10) Uani 1 1 d .
C5 C 0.1460(5) 0.8996(3) 0.0484(3) 0.0224(11) Uani 1 1 d .
H5 H 0.0646 0.8696 0.0481 0.027 Uiso 1 1 calc R
C6 C 0.1520(5) 0.9602(3) -0.0139(3) 0.0227(11) Uani 1 1 d .
H6 H 0.0783 0.9789 -0.0633 0.027 Uiso 1 1 calc R
C7 C 0.2859(5) 0.9872(3) 0.0108(3) 0.0204(11) Uani 1 1 d .
H7 H 0.3233 1.0291 -0.0184 0.024 Uiso 1 1 calc R
C8 C 0.5234(5) 1.0430(3) 0.1600(3) 0.0232(12) Uani 1 1 d .
H8 H 0.4516 1.0828 0.1436 0.028 Uiso 1 1 calc R
C9 C 0.6573(5) 1.0660(3) 0.2062(3) 0.0267(12) Uani 1 1 d .
H9 H 0.6779 1.1219 0.2211 0.032 Uiso 1 1 calc R
C10 C 0.7602(5) 1.0081(3) 0.2306(3) 0.0254(12) Uani 1 1 d .
H10 H 0.8518 1.0237 0.2630 0.030 Uiso 1 1 calc R
C11 C 0.7303(5) 0.9276(3) 0.2079(3) 0.0209(11) Uani 1 1 d .
H11 H 0.8025 0.8881 0.2248 0.025 Uiso 1 1 calc R
C12 C 0.4595(5) 0.6807(3) 0.1163(3) 0.0180(11) Uani 1 1 d .
C13 C 0.4050(6) 0.5981(3) -0.0140(4) 0.0423(16) Uani 1 1 d .
H13A H 0.4907 0.5664 0.0082 0.063 Uiso 1 1 calc R
H13B H 0.3814 0.6021 -0.0804 0.063 Uiso 1 1 calc R
H13C H 0.3294 0.5709 0.0037 0.063 Uiso 1 1 calc R
C14 C 0.6768(5) 0.7815(3) 0.0882(3) 0.0201(11) Uani 1 1 d .
C15 C 0.7994(5) 0.6648(3) 0.0629(4) 0.0305(13) Uani 1 1 d .
H15A H 0.7454 0.6598 -0.0008 0.046 Uiso 1 1 calc R
H15B H 0.8256 0.6101 0.0883 0.046 Uiso 1 1 calc R
H15C H 0.8833 0.6969 0.0668 0.046 Uiso 1 1 calc R
C16 C 0.2205(5) 0.7884(3) 0.3215(3) 0.0220(11) Uani 1 1 d .
C17 C 0.2666(5) 0.8694(3) 0.3229(3) 0.0228(11) Uani 1 1 d .
C18 C 0.4152(5) 0.8684(3) 0.3384(3) 0.0243(12) Uani 1 1 d .
C19 C 0.4614(5) 0.7841(3) 0.3483(3) 0.0202(11) Uani 1 1 d .
C20 C 0.3403(5) 0.7343(3) 0.3335(3) 0.0196(11) Uani 1 1 d .
C21 C 0.0724(5) 0.7603(3) 0.3079(4) 0.0308(13) Uani 1 1 d .
H21A H 0.0089 0.8056 0.2840 0.046 Uiso 1 1 calc R
H21B H 0.0599 0.7423 0.3662 0.046 Uiso 1 1 calc R
H21C H 0.0526 0.7146 0.2647 0.046 Uiso 1 1 calc R
C22 C 0.1796(6) 0.9450(3) 0.3114(4) 0.0365(15) Uani 1 1 d .
H22A H 0.2091 0.9832 0.2710 0.055 Uiso 1 1 calc R
H22B H 0.1909 0.9709 0.3707 0.055 Uiso 1 1 calc R
H22C H 0.0819 0.9306 0.2849 0.055 Uiso 1 1 calc R
C23 C 0.5078(6) 0.9419(3) 0.3629(3) 0.0343(14) Uani 1 1 d .
H23A H 0.4596 0.9901 0.3311 0.051 Uiso 1 1 calc R
H23B H 0.5932 0.9327 0.3450 0.051 Uiso 1 1 calc R
H23C H 0.5309 0.9510 0.4287 0.051 Uiso 1 1 calc R
C24 C 0.6071(5) 0.7555(3) 0.3690(3) 0.0266(12) Uani 1 1 d .
H24A H 0.6490 0.7562 0.4348 0.040 Uiso 1 1 calc R
H24B H 0.6596 0.7918 0.3396 0.040 Uiso 1 1 calc R
H24C H 0.6090 0.6997 0.3461 0.040 Uiso 1 1 calc R
C25 C 0.3337(5) 0.6429(3) 0.3397(3) 0.0249(12) Uani 1 1 d .
H25A H 0.4164 0.6189 0.3275 0.037 Uiso 1 1 calc R
H25B H 0.2505 0.6228 0.2947 0.037 Uiso 1 1 calc R
H25C H 0.3300 0.6273 0.4007 0.037 Uiso 1 1 calc R

loop_
_atom_site_aniso_label
_atom_site_aniso_U_11
_atom_site_aniso_U_22
_atom_site_aniso_U_33
_atom_site_aniso_U_23
_atom_site_aniso_U_13
_atom_site_aniso_U_12
Ir1 0.01687(10) 0.01538(10) 0.01635(10) 0.00193(8) 0.00705(7) 0.00001(9)
Cl1 0.0204(6) 0.0251(7) 0.0246(7) -0.0006(5) 0.0045(5) -0.0053(5)
O1 0.0249(19) 0.0170(18) 0.032(2) 0.0069(16) 0.0089(17) 0.0019(15)
O2 0.031(2) 0.0157(19) 0.0211(19) -0.0042(14) 0.0063(16) 0.0032(15)
O3 0.053(3) 0.025(2) 0.047(2) 0.0066(18) 0.039(2) 0.0045(18)
O4 0.0203(18) 0.0210(19) 0.0281(19) 0.0042(15) 0.0108(15) 0.0087(15)
N1 0.017(2) 0.018(2) 0.020(2) 0.0048(17) 0.0072(18) 0.0020(17)
N2 0.018(2) 0.014(2) 0.016(2) 0.0025(16) 0.0066(17) 0.0033(17)
C1 0.022(3) 0.018(2) 0.009(2) 0.0023(19) 0.003(2) 0.006(2)
C2 0.021(2) 0.015(2) 0.015(2) 0.001(2) 0.006(2) 0.004(2)
C3 0.019(3) 0.018(2) 0.015(2) 0.001(2) 0.009(2) -0.001(2)
C4 0.015(2) 0.020(3) 0.016(2) 0.002(2) 0.008(2) -0.005(2)
C5 0.014(2) 0.024(3) 0.029(3) 0.002(2) 0.005(2) 0.001(2)
C6 0.022(3) 0.027(3) 0.018(3) 0.001(2) 0.003(2) 0.004(2)
C7 0.023(3) 0.016(2) 0.024(3) 0.008(2) 0.010(2) 0.007(2)
C8 0.028(3) 0.014(3) 0.031(3) -0.003(2) 0.016(2) -0.002(2)
C9 0.037(3) 0.018(3) 0.029(3) -0.006(2) 0.016(3) -0.009(2)
C10 0.020(3) 0.034(3) 0.023(3) -0.006(2) 0.007(2) -0.009(2)
C11 0.015(2) 0.025(3) 0.023(3) 0.000(2) 0.005(2) -0.001(2)
C12 0.012(2) 0.021(3) 0.022(3) 0.001(2) 0.005(2) 0.002(2)
C13 0.053(4) 0.026(3) 0.041(4) -0.016(3) 0.002(3) -0.003(3)
C14 0.020(3) 0.018(3) 0.022(3) -0.003(2) 0.006(2) 0.000(2)
C15 0.030(3) 0.026(3) 0.039(3) -0.001(3) 0.015(3) 0.010(2)
C16 0.027(3) 0.026(3) 0.017(3) 0.005(2) 0.013(2) -0.001(2)
C17 0.029(3) 0.026(3) 0.018(3) 0.002(2) 0.013(2) 0.003(2)
C18 0.031(3) 0.027(3) 0.019(3) -0.004(2) 0.013(2) -0.009(2)
C19 0.028(3) 0.024(3) 0.011(2) 0.003(2) 0.008(2) 0.002(2)
C20 0.025(3) 0.021(3) 0.018(3) 0.004(2) 0.014(2) 0.003(2)
C21 0.027(3) 0.030(3) 0.041(3) 0.009(3) 0.020(3) 0.004(2)
C22 0.052(4) 0.019(3) 0.047(4) 0.004(3) 0.029(3) 0.005(3)
C23 0.045(4) 0.035(3) 0.025(3) -0.009(3) 0.014(3) -0.016(3)
C24 0.023(3) 0.038(3) 0.017(3) 0.002(2) 0.002(2) -0.002(2)
C25 0.028(3) 0.022(3) 0.027(3) 0.009(2) 0.011(2) 0.004(2)

loop_
_atom_type_symbol
_atom_type_description
_atom_type_scat_dispersion_real
_atom_type_scat_dispersion_imag
_atom_type_scat_source
C C 0.0033 0.0016 'International Tables Vol C Tables 4.2.6.8 and 6.1.1.4'
H H 0.0000 0.0000 'International Tables Vol C Tables 4.2.6.8 and 6.1.1.4'
N N 0.0061 0.0033 'International Tables Vol C Tables 4.2.6.8 and 6.1.1.4'
O O 0.0106 0.0060 'International Tables Vol C Tables 4.2.6.8 and 6.1.1.4'
Cl Cl 0.1484 0.1585 'International Tables Vol C Tables 4.2.6.8 and 6.1.1.4'
Ir Ir -1.4442 7.9887 'International Tables Vol C Tables 4.2.6.8 and 6.1.1.4'

loop_
_geom_angle_atom_site_label_1
_geom_angle_atom_site_label_2
_geom_angle_atom_site_label_3
_geom_angle
C1 Ir1 N1 85.08(16)
C1 Ir1 C20 112.15(18)
N1 Ir1 C20 162.69(16)
C1 Ir1 C19 94.42(18)
N1 Ir1 C19 142.81(16)
C20 Ir1 C19 38.69(17)
C1 Ir1 C18 112.99(19)
N1 Ir1 C18 107.76(17)
C20 Ir1 C18 64.86(19)
C19 Ir1 C18 38.96(17)
C1 Ir1 C16 151.08(18)
N1 Ir1 C16 123.80(16)
C20 Ir1 C16 39.08(17)
C19 Ir1 C16 64.23(18)
C18 Ir1 C16 63.21(18)
C1 Ir1 C17 151.08(19)
N1 Ir1 C17 100.04(16)
C20 Ir1 C17 64.17(18)
C19 Ir1 C17 64.39(18)
C18 Ir1 C17 38.28(18)
C16 Ir1 C17 36.68(17)
C1 Ir1 Cl1 88.51(13)
N1 Ir1 Cl1 86.84(11)
C20 Ir1 Cl1 95.03(14)
C19 Ir1 Cl1 130.35(13)
C18 Ir1 Cl1 154.48(13)
C16 Ir1 Cl1 91.29(13)
C17 Ir1 Cl1 120.03(14)
C12 O2 C13 114.5(4)
C14 O4 C15 116.1(4)
C5 N1 N2 105.3(4)
C5 N1 Ir1 128.8(3)
N2 N1 Ir1 125.7(3)
C7 N2 N1 110.2(4)
C7 N2 C4 124.7(4)
N1 N2 C4 124.3(4)
C2 C1 C12 118.3(4)
C2 C1 Ir1 126.6(4)
C12 C1 Ir1 115.1(3)
C1 C2 C14 122.6(4)
C1 C2 C3 124.1(4)
C14 C2 C3 113.3(4)
C4 C3 C11 116.9(4)
C4 C3 C2 124.8(4)
C11 C3 C2 118.3(4)
C3 C4 C8 122.0(4)
C3 C4 N2 122.3(4)
C8 C4 N2 115.6(4)
N1 C5 C6 111.2(4)
N1 C5 H5 124.4
C6 C5 H5 124.4
C7 C6 C5 105.5(4)
C7 C6 H6 127.2
C5 C6 H6 127.2
N2 C7 C6 107.7(4)
N2 C7 H7 126.1
C6 C7 H7 126.1
C9 C8 C4 119.4(5)
C9 C8 H8 120.3
C4 C8 H8 120.3
C10 C9 C8 120.0(5)
C10 C9 H9 120.0
C8 C9 H9 120.0
C11 C10 C9 119.8(5)
C11 C10 H10 120.1
C9 C10 H10 120.1
C10 C11 C3 122.0(5)
C10 C11 H11 119.0
C3 C11 H11 119.0
O1 C12 O2 124.0(4)
O1 C12 C1 126.0(4)
O2 C12 C1 110.0(4)
O2 C13 H13A 109.5
O2 C13 H13B 109.5
H13A C13 H13B 109.5
O2 C13 H13C 109.5
H13A C13 H13C 109.5
H13B C13 H13C 109.5
O3 C14 O4 123.1(5)
O3 C14 C2 124.8(4)
O4 C14 C2 112.1(4)
O4 C15 H15A 109.5
O4 C15 H15B 109.5
H15A C15 H15B 109.5
O4 C15 H15C 109.5
H15A C15 H15C 109.5
H15B C15 H15C 109.5
C17 C16 C20 108.3(4)
C17 C16 C21 126.6(5)
C20 C16 C21 125.1(4)
C17 C16 Ir1 71.8(3)
C20 C16 Ir1 67.2(2)
C21 C16 Ir1 125.5(3)
C16 C17 C18 108.2(4)
C16 C17 C22 126.9(5)
C18 C17 C22 124.8(5)
C16 C17 Ir1 71.6(3)
C18 C17 Ir1 68.8(3)
C22 C17 Ir1 125.7(3)
C17 C18 C19 108.3(4)
C17 C18 C23 124.8(5)
C19 C18 C23 125.3(5)
C17 C18 Ir1 73.0(3)
C19 C18 Ir1 70.4(3)
C23 C18 Ir1 133.7(4)
C20 C19 C18 107.0(4)
C20 C19 C24 126.8(4)
C18 C19 C24 126.2(4)
C20 C19 Ir1 69.5(3)
C18 C19 Ir1 70.6(3)
C24 C19 Ir1 124.6(3)
C19 C20 C16 108.0(4)
C19 C20 C25 127.5(4)
C16 C20 C25 124.2(4)
C19 C20 Ir1 71.8(3)
C16 C20 Ir1 73.7(3)
C25 C20 Ir1 125.7(3)
C16 C21 H21A 109.5
C16 C21 H21B 109.5
H21A C21 H21B 109.5
C16 C21 H21C 109.5
H21A C21 H21C 109.5
H21B C21 H21C 109.5
C17 C22 H22A 109.5
C17 C22 H22B 109.5
H22A C22 H22B 109.5
C17 C22 H22C 109.5
H22A C22 H22C 109.5
H22B C22 H22C 109.5
C18 C23 H23A 109.5
C18 C23 H23B 109.5
H23A C23 H23B 109.5
C18 C23 H23C 109.5
H23A C23 H23C 109.5
H23B C23 H23C 109.5
C19 C24 H24A 109.5
C19 C24 H24B 109.5
H24A C24 H24B 109.5
C19 C24 H24C 109.5
H24A C24 H24C 109.5
H24B C24 H24C 109.5
C20 C25 H25A 109.5
C20 C25 H25B 109.5
H25A C25 H25B 109.5
C20 C25 H25C 109.5
H25A C25 H25C 109.5
H25B C25 H25C 109.5

loop_
_geom_bond_atom_site_label_1
_geom_bond_atom_site_label_2
_geom_bond_distance
Ir1 C1 2.050(5)
Ir1 N1 2.086(4)
Ir1 C20 2.137(5)
Ir1 C19 2.169(5)
Ir1 C18 2.171(5)
Ir1 C16 2.224(5)
Ir1 C17 2.227(5)
Ir1 Cl1 2.4183(12)
O1 C12 1.201(5)
O2 C12 1.350(5)
O2 C13 1.437(5)
O3 C14 1.204(6)
O4 C14 1.337(5)
O4 C15 1.443(5)
N1 C5 1.324(5)
N1 N2 1.373(5)
N2 C7 1.347(5)
N2 C4 1.442(5)
C1 C2 1.346(6)
C1 C12 1.492(6)
C2 C14 1.490(6)
C2 C3 1.498(6)
C3 C4 1.380(6)
C3 C11 1.402(6)
C4 C8 1.388(6)
C5 C6 1.387(6)
C5 H5 0.9500
C6 C7 1.363(6)
C6 H6 0.9500
C7 H7 0.9500
C8 C9 1.385(7)
C8 H8 0.9500
C9 C10 1.374(7)
C9 H9 0.9500
C10 C11 1.372(7)
C10 H10 0.9500
C11 H11 0.9500
C13 H13A 0.9800
C13 H13B 0.9800
C13 H13C 0.9800
C15 H15A 0.9800
C15 H15B 0.9800
C15 H15C 0.9800
C16 C17 1.401(6)
C16 C20 1.461(6)
C16 C21 1.511(6)
C17 C18 1.443(7)
C17 C22 1.494(6)
C18 C19 1.447(7)
C18 C23 1.501(7)
C19 C20 1.427(7)
C19 C24 1.482(6)
C20 C25 1.500(6)
C21 H21A 0.9800
C21 H21B 0.9800
C21 H21C 0.9800
C22 H22A 0.9800
C22 H22B 0.9800
C22 H22C 0.9800
C23 H23A 0.9800
C23 H23B 0.9800
C23 H23C 0.9800
C24 H24A 0.9800
C24 H24B 0.9800
C24 H24C 0.9800
C25 H25A 0.9800
C25 H25B 0.9800
C25 H25C 0.9800

loop_
_geom_torsion_atom_site_label_1
_geom_torsion_atom_site_label_2
_geom_torsion_atom_site_label_3
_geom_torsion_atom_site_label_4
_geom_torsion
C1 Ir1 N1 C5 121.5(4)
C20 Ir1 N1 C5 -64.1(7)
C19 Ir1 N1 C5 -147.7(4)
C18 Ir1 N1 C5 -125.9(4)
C16 Ir1 N1 C5 -56.7(5)
C17 Ir1 N1 C5 -87.2(4)
Cl1 Ir1 N1 C5 32.7(4)
C1 Ir1 N1 N2 -53.2(4)
C20 Ir1 N1 N2 121.3(6)
C19 Ir1 N1 N2 37.6(5)
C18 Ir1 N1 N2 59.4(4)
C16 Ir1 N1 N2 128.6(3)
C17 Ir1 N1 N2 98.1(4)
Cl1 Ir1 N1 N2 -142.0(3)
C5 N1 N2 C7 0.7(5)
Ir1 N1 N2 C7 176.4(3)
C5 N1 N2 C4 171.2(4)
Ir1 N1 N2 C4 -13.1(6)
N1 Ir1 C1 C2 61.0(4)
C20 Ir1 C1 C2 -117.2(4)
C19 Ir1 C1 C2 -81.7(4)
C18 Ir1 C1 C2 -46.2(5)
C16 Ir1 C1 C2 -122.0(5)
C17 Ir1 C1 C2 -40.8(6)
Cl1 Ir1 C1 C2 148.0(4)
N1 Ir1 C1 C12 -119.3(3)
C20 Ir1 C1 C12 62.5(4)
C19 Ir1 C1 C12 98.0(3)
C18 Ir1 C1 C12 133.5(3)
C16 Ir1 C1 C12 57.6(5)
C17 Ir1 C1 C12 138.8(4)
Cl1 Ir1 C1 C12 -32.4(3)
C12 C1 C2 C14 -0.2(7)
Ir1 C1 C2 C14 179.5(3)
C12 C1 C2 C3 177.7(4)
Ir1 C1 C2 C3 -2.7(7)
C1 C2 C3 C4 -50.9(7)
C14 C2 C3 C4 127.1(5)
C1 C2 C3 C11 131.9(5)
C14 C2 C3 C11 -50.1(6)
C11 C3 C4 C8 0.5(7)
C2 C3 C4 C8 -176.7(4)
C11 C3 C4 N2 175.8(4)
C2 C3 C4 N2 -1.4(7)
C7 N2 C4 C3 -130.6(5)
N1 N2 C4 C3 60.1(6)
C7 N2 C4 C8 45.0(6)
N1 N2 C4 C8 -124.3(5)
N2 N1 C5 C6 -0.3(5)
Ir1 N1 C5 C6 -175.9(3)
N1 C5 C6 C7 -0.1(6)
N1 N2 C7 C6 -0.7(5)
C4 N2 C7 C6 -171.3(4)
C5 C6 C7 N2 0.5(5)
C3 C4 C8 C9 0.0(7)
N2 C4 C8 C9 -175.6(4)
C4 C8 C9 C10 -0.7(7)
C8 C9 C10 C11 0.9(7)
C9 C10 C11 C3 -0.4(7)
C4 C3 C11 C10 -0.3(7)
C2 C3 C11 C10 177.1(4)
C13 O2 C12 O1 0.6(7)
C13 O2 C12 C1 -177.6(4)
C2 C1 C12 O1 115.3(5)
Ir1 C1 C12 O1 -64.4(6)
C2 C1 C12 O2 -66.5(5)
Ir1 C1 C12 O2 113.8(4)
C15 O4 C14 O3 -8.3(7)
C15 O4 C14 C2 171.3(4)
C1 C2 C14 O3 139.1(5)
C3 C2 C14 O3 -38.9(7)
C1 C2 C14 O4 -40.5(6)
C3 C2 C14 O4 141.5(4)
C1 Ir1 C16 C17 126.9(4)
N1 Ir1 C16 C17 -56.8(3)
C20 Ir1 C16 C17 119.8(4)
C19 Ir1 C16 C17 81.1(3)
C18 Ir1 C16 C17 37.4(3)
Cl1 Ir1 C16 C17 -143.9(3)
C1 Ir1 C16 C20 7.1(5)
N1 Ir1 C16 C20 -176.5(3)
C19 Ir1 C16 C20 -38.7(3)
C18 Ir1 C16 C20 -82.4(3)
C17 Ir1 C16 C20 -119.8(4)
Cl1 Ir1 C16 C20 96.4(3)
C1 Ir1 C16 C21 -110.7(5)
N1 Ir1 C16 C21 65.6(5)
C20 Ir1 C16 C21 -117.8(5)
C19 Ir1 C16 C21 -156.5(5)
C18 Ir1 C16 C21 159.8(5)
C17 Ir1 C16 C21 122.4(5)
Cl1 Ir1 C16 C21 -21.4(4)
C20 C16 C17 C18 -1.7(5)
C21 C16 C17 C18 179.6(5)
Ir1 C16 C17 C18 -59.2(3)
C20 C16 C17 C22 178.8(5)
C21 C16 C17 C22 0.1(8)
Ir1 C16 C17 C22 121.3(5)
C20 C16 C17 Ir1 57.5(3)
C21 C16 C17 Ir1 -121.2(5)
C1 Ir1 C17 C16 -126.9(4)
N1 Ir1 C17 C16 135.1(3)
C20 Ir1 C17 C16 -37.4(3)
C19 Ir1 C17 C16 -80.6(3)
C18 Ir1 C17 C16 -118.9(4)
Cl1 Ir1 C17 C16 42.9(3)
C1 Ir1 C17 C18 -8.0(5)
N1 Ir1 C17 C18 -106.0(3)
C20 Ir1 C17 C18 81.5(3)
C19 Ir1 C17 C18 38.3(3)
C16 Ir1 C17 C18 118.9(4)
Cl1 Ir1 C17 C18 161.8(2)
C1 Ir1 C17 C22 110.4(5)
N1 Ir1 C17 C22 12.4(5)
C20 Ir1 C17 C22 -160.2(5)
C19 Ir1 C17 C22 156.7(5)
C18 Ir1 C17 C22 118.4(6)
C16 Ir1 C17 C22 -122.7(6)
Cl1 Ir1 C17 C22 -79.8(4)
C16 C17 C18 C19 -1.0(6)
C22 C17 C18 C19 178.5(5)
Ir1 C17 C18 C19 -62.0(3)
C16 C17 C18 C23 -167.2(5)
C22 C17 C18 C23 12.3(8)
Ir1 C17 C18 C23 131.9(5)
C16 C17 C18 Ir1 61.0(3)
C22 C17 C18 Ir1 -119.5(5)
C1 Ir1 C18 C17 175.8(3)
N1 Ir1 C18 C17 83.7(3)
C20 Ir1 C18 C17 -79.5(3)
C19 Ir1 C18 C17 -117.2(4)
C16 Ir1 C18 C17 -35.9(3)
Cl1 Ir1 C18 C17 -38.8(5)
C1 Ir1 C18 C19 -66.9(3)
N1 Ir1 C18 C19 -159.1(3)
C20 Ir1 C18 C19 37.7(3)
C16 Ir1 C18 C19 81.4(3)
C17 Ir1 C18 C19 117.2(4)
Cl1 Ir1 C18 C19 78.4(4)
C1 Ir1 C18 C23 53.6(6)
N1 Ir1 C18 C23 -38.5(6)
C20 Ir1 C18 C23 158.3(6)
C19 Ir1 C18 C23 120.6(6)
C16 Ir1 C18 C23 -158.0(6)
C17 Ir1 C18 C23 -122.2(6)
Cl1 Ir1 C18 C23 -161.0(4)
C17 C18 C19 C20 3.4(5)
C23 C18 C19 C20 169.5(4)
Ir1 C18 C19 C20 -60.2(3)
C17 C18 C19 C24 -177.2(4)
C23 C18 C19 C24 -11.1(8)
Ir1 C18 C19 C24 119.2(5)
C17 C18 C19 Ir1 63.6(3)
C23 C18 C19 Ir1 -130.3(5)
C1 Ir1 C19 C20 -120.6(3)
N1 Ir1 C19 C20 151.8(3)
C18 Ir1 C19 C20 117.6(4)
C16 Ir1 C19 C20 39.1(3)
C17 Ir1 C19 C20 80.0(3)
Cl1 Ir1 C19 C20 -28.8(3)
C1 Ir1 C19 C18 121.8(3)
N1 Ir1 C19 C18 34.2(4)
C20 Ir1 C19 C18 -117.6(4)
C16 Ir1 C19 C18 -78.5(3)
C17 Ir1 C19 C18 -37.7(3)
Cl1 Ir1 C19 C18 -146.4(2)
C1 Ir1 C19 C24 0.7(4)
N1 Ir1 C19 C24 -87.0(5)
C20 Ir1 C19 C24 121.2(5)
C18 Ir1 C19 C24 -121.2(5)
C16 Ir1 C19 C24 160.3(5)
C17 Ir1 C19 C24 -158.8(5)
Cl1 Ir1 C19 C24 92.5(4)
C18 C19 C20 C16 -4.4(5)
C24 C19 C20 C16 176.2(4)
Ir1 C19 C20 C16 -65.3(3)
C18 C19 C20 C25 -177.6(5)
C24 C19 C20 C25 3.0(8)
Ir1 C19 C20 C25 121.5(5)
C18 C19 C20 Ir1 60.9(3)
C24 C19 C20 Ir1 -118.5(5)
C17 C16 C20 C19 3.9(5)
C21 C16 C20 C19 -177.5(5)
Ir1 C16 C20 C19 64.1(3)
C17 C16 C20 C25 177.3(4)
C21 C16 C20 C25 -4.0(8)
Ir1 C16 C20 C25 -122.4(5)
C17 C16 C20 Ir1 -60.3(3)
C21 C16 C20 Ir1 118.4(5)
C1 Ir1 C20 C19 68.0(3)
N1 Ir1 C20 C19 -106.1(6)
C18 Ir1 C20 C19 -38.0(3)
C16 Ir1 C20 C19 -115.7(4)
C17 Ir1 C20 C19 -80.6(3)
Cl1 Ir1 C20 C19 158.4(3)
C1 Ir1 C20 C16 -176.3(3)
N1 Ir1 C20 C16 9.7(7)
C19 Ir1 C20 C16 115.7(4)
C18 Ir1 C20 C16 77.8(3)
C17 Ir1 C20 C16 35.2(3)
Cl1 Ir1 C20 C16 -85.8(3)
C1 Ir1 C20 C25 -55.6(5)
N1 Ir1 C20 C25 130.3(5)
C19 Ir1 C20 C25 -123.6(5)
C18 Ir1 C20 C25 -161.6(5)
C16 Ir1 C20 C25 120.7(5)
C17 Ir1 C20 C25 155.8(5)
Cl1 Ir1 C20 C25 34.8(4)
